data_4329730
loop_
_publ_author_name
'Bel\'en Alvarez'
'M. Angeles Alvarez'
'Inmaculada Amor'
'M. Esther Garc\'ia'
'Daniel Garc\'ia-Viv\'o'
'Jaime Su\'arez'
'Miguel A. Ruiz'

_publ_section_title
;
 Dimolybdenum Cyclopentadienyl Complexes with Bridging
 Chalcogenophosphinidene Ligands
;
_journal_name_full 'Inorganic Chemistry'
_journal_page_first 7810
_journal_page_last 7824
_journal_paper_doi 10.1021/ic300869z
_journal_volume 51
_journal_year 2012
_chemical_compound_source 'synthesis as described'
_chemical_formula_moiety 'C31 H39 Mo2 O3 P1 S1'
_chemical_formula_sum 'C34 H46 Mo2 O3 P S'
_chemical_formula_weight 757.62
_chemical_name_systematic
;
 ?
;
_space_group_IT_number 2
_symmetry_cell_setting triclinic
_symmetry_Int_Tables_number 2
_symmetry_space_group_name_Hall '-P 1'
_symmetry_space_group_name_H-M 'P -1'
_atom_sites_solution_hydrogens geom
_atom_sites_solution_primary direct
_atom_sites_solution_secondary difmap
_audit_conform_dict_location ftp://ftp.iucr.org/pub/cif_core.dic
_audit_conform_dict_name cif_core.dic
_audit_conform_dict_version 2.2
_audit_creation_method 'WinGX routine CIF_UPDATE'
_cell_angle_alpha 94.632(5)
_cell_angle_beta 104.006(4)
_cell_angle_gamma 97.960(4)
_cell_formula_units_Z 2
_cell_length_a 10.678(3)
_cell_length_b 11.279(3)
_cell_length_c 14.708(4)
_cell_measurement_reflns_used 1429
_cell_measurement_temperature 100.0(1)
_cell_measurement_theta_max 27.885
_cell_measurement_theta_min 2.465
_cell_measurement_wavelength 0.71073
_cell_volume 1690.1(8)
_computing_cell_refinement 'Brucker Smart'
_computing_data_collection 'Brucker Smart'
_computing_data_reduction 'Brucker Smart'
_computing_molecular_graphics 'Ortep-3 for Windows (Farrugia, 1997)'
_computing_publication_material 'WinGX publication routines (Farrugia, 1999)'
_computing_structure_refinement 'SHELXL-97 (Sheldrick, 1997)'
_computing_structure_solution 'DIRDIF (1999)'
_diffrn_ambient_temperature 100(2)
_diffrn_measured_fraction_theta_full 0.993
_diffrn_measured_fraction_theta_max 0.993
_diffrn_measurement_device_type 'Smart-CCD-1000 BRUKER'
_diffrn_measurement_method 'omega scans'
_diffrn_radiation_monochromator graphite
_diffrn_radiation_probe x-ray
_diffrn_radiation_source 'fine-focus sealed tube'
_diffrn_radiation_type MoK\a
_diffrn_radiation_wavelength 0.71073
_diffrn_reflns_av_R_equivalents 0.0347
_diffrn_reflns_av_unetI/netI 0.0303
_diffrn_reflns_limit_h_max 13
_diffrn_reflns_limit_h_min -13
_diffrn_reflns_limit_k_max 14
_diffrn_reflns_limit_k_min -14
_diffrn_reflns_limit_l_max 19
_diffrn_reflns_limit_l_min 0
_diffrn_reflns_number 30246
_diffrn_reflns_theta_full 27.48
_diffrn_reflns_theta_max 27.48
_diffrn_reflns_theta_min 1.84
_exptl_absorpt_coefficient_mu 0.883
_exptl_absorpt_correction_T_max 0.8554
_exptl_absorpt_correction_T_min 0.5612
_exptl_absorpt_correction_type multi-scan
_exptl_absorpt_process_details 'BRUKER Sadabs'
_exptl_crystal_colour orange
_exptl_crystal_density_diffrn 1.489
_exptl_crystal_description prism
_exptl_crystal_F_000 778
_exptl_crystal_size_max 0.36
_exptl_crystal_size_mid 0.3
_exptl_crystal_size_min 0.18
_refine_diff_density_max 1.803
_refine_diff_density_min -0.666
_refine_diff_density_rms 0.083
_refine_ls_extinction_method none
_refine_ls_goodness_of_fit_ref 1.056
_refine_ls_hydrogen_treatment mixed
_refine_ls_matrix_type full
_refine_ls_number_parameters 445
_refine_ls_number_reflns 7704
_refine_ls_number_restraints 0
_refine_ls_restrained_S_all 1.056
_refine_ls_R_factor_all 0.0377
_refine_ls_R_factor_gt 0.0288
_refine_ls_shift/su_max 0.003
_refine_ls_shift/su_mean 0
_refine_ls_structure_factor_coef Fsqd
_refine_ls_weighting_details 'calc w=1/[\s^2^(Fo^2^)+(0.0303P)^2^+1.5577P] where P=(Fo^2^+2Fc^2^)/3'
_refine_ls_weighting_scheme calc
_refine_ls_wR_factor_gt 0.0674
_refine_ls_wR_factor_ref 0.0704
_reflns_number_gt 6389
_reflns_number_total 7704
_reflns_threshold_expression >2sigma(I)
_cod_data_source_file ic300869z_si_002_3.cif
_cod_data_source_block syn8b
_cod_database_code 4329730

loop_
_symmetry_equiv_pos_as_xyz
'x, y, z'
'-x, -y, -z'

loop_
_atom_site_label
_atom_site_type_symbol
_atom_site_fract_x
_atom_site_fract_y
_atom_site_fract_z
_atom_site_U_iso_or_equiv
_atom_site_adp_type
_atom_site_occupancy
_atom_site_symmetry_multiplicity
_atom_site_calc_flag
_atom_site_refinement_flags
_atom_site_disorder_assembly
_atom_site_disorder_group
Mo1 Mo 0.686423(19) 0.398761(17) 0.690938(15) 0.01701(6) Uani 1 1 d . . .
Mo2 Mo 1.053493(18) 0.679071(17) 0.696672(14) 0.01495(6) Uani 1 1 d . . .
P1 P 0.83352(5) 0.58254(5) 0.68735(4) 0.01443(12) Uani 1 1 d . . .
S1 S 0.68734(6) 0.54469(5) 0.56603(4) 0.01928(12) Uani 1 1 d . . .
O1 O 0.93876(19) 0.30623(17) 0.79268(14) 0.0326(5) Uani 1 1 d . . .
O2 O 0.7280(2) 0.21623(18) 0.53529(15) 0.0397(5) Uani 1 1 d . . .
O3 O 0.93143(18) 0.74616(17) 0.49780(14) 0.0294(4) Uani 1 1 d . . .
C1 C 0.8457(3) 0.3422(2) 0.75483(19) 0.0231(5) Uani 1 1 d . . .
C2 C 0.7126(3) 0.2848(2) 0.5920(2) 0.0269(6) Uani 1 1 d . . .
C3 C 0.9744(2) 0.7263(2) 0.5697(2) 0.0223(5) Uani 1 1 d . . .
C4 C 0.4719(3) 0.3068(3) 0.6789(2) 0.0364(7) Uani 1 1 d . . .
C5 C 0.5558(3) 0.2781(3) 0.7611(2) 0.0334(7) Uani 1 1 d . . .
C6 C 0.6049(3) 0.3857(2) 0.8222(2) 0.0244(5) Uani 1 1 d . . .
C7 C 0.5508(2) 0.4797(2) 0.77826(19) 0.0221(5) Uani 1 1 d . . .
C8 C 0.4687(3) 0.4316(3) 0.6898(2) 0.0291(6) Uani 1 1 d . . .
C9 C 1.1478(2) 0.5472(2) 0.6114(2) 0.0235(5) Uani 1 1 d . . .
C10 C 1.2464(2) 0.6426(2) 0.6624(2) 0.0242(5) Uani 1 1 d . . .
C11 C 1.2596(3) 0.6343(3) 0.7596(2) 0.0275(6) Uani 1 1 d . . .
C12 C 1.1685(3) 0.5336(3) 0.7678(2) 0.0294(6) Uani 1 1 d . . .
C13 C 1.1001(3) 0.4813(2) 0.6763(2) 0.0260(6) Uani 1 1 d . . .
C14 C 0.8757(2) 0.7361(2) 0.73867(16) 0.0146(4) Uani 1 1 d . . .
C15 C 0.8326(2) 0.8462(2) 0.69876(16) 0.0151(4) Uani 1 1 d . . .
C16 C 0.9306(2) 0.9259(2) 0.68711(17) 0.0172(5) Uani 1 1 d . . .
C17 C 1.0674(2) 0.9029(2) 0.72032(17) 0.0164(5) Uani 1 1 d . . .
C18 C 1.0919(2) 0.8455(2) 0.80387(17) 0.0183(5) Uani 1 1 d . . .
C19 C 0.9921(2) 0.7575(2) 0.81978(17) 0.0167(5) Uani 1 1 d . . .
C20 C 0.6931(2) 0.8736(2) 0.68665(19) 0.0218(5) Uani 1 1 d . . .
C21 C 0.6086(2) 0.7780(2) 0.72347(19) 0.0228(5) Uani 1 1 d . . .
H21A H 0.5959 0.7024 0.6848 0.034 Uiso 1 1 calc R . .
H21B H 0.5253 0.8021 0.7214 0.034 Uiso 1 1 calc R . .
H21C H 0.6515 0.7694 0.7874 0.034 Uiso 1 1 calc R . .
C22 C 0.6295(3) 0.8789(3) 0.5821(2) 0.0414(8) Uani 1 1 d . . .
H22A H 0.6265 0.8028 0.5467 0.062 Uiso 1 1 calc R . .
H22B H 0.6799 0.9414 0.5592 0.062 Uiso 1 1 calc R . .
H22C H 0.5422 0.8958 0.5751 0.062 Uiso 1 1 calc R . .
C23 C 0.6996(3) 0.9957(2) 0.7434(3) 0.0441(9) Uani 1 1 d . . .
H23A H 0.6126 1.0127 0.7378 0.066 Uiso 1 1 calc R . .
H23B H 0.7487 1.0579 0.7192 0.066 Uiso 1 1 calc R . .
H23C H 0.7415 0.9929 0.8085 0.066 Uiso 1 1 calc R . .
C24 C 1.1758(2) 0.9956(2) 0.70230(19) 0.0229(5) Uani 1 1 d . . .
C25 C 1.1731(3) 1.1176(3) 0.7561(2) 0.0382(7) Uani 1 1 d . . .
H25A H 1.2457 1.1753 0.7515 0.057 Uiso 1 1 calc R . .
H25B H 1.1792 1.1083 0.8212 0.057 Uiso 1 1 calc R . .
H25C H 1.0928 1.1454 0.7291 0.057 Uiso 1 1 calc R . .
C26 C 1.3125(2) 0.9641(3) 0.7366(2) 0.0314(6) Uani 1 1 d . . .
H26A H 1.3171 0.8887 0.7033 0.047 Uiso 1 1 calc R . .
H26B H 1.3306 0.9576 0.803 0.047 Uiso 1 1 calc R . .
H26C H 1.3758 1.0263 0.7251 0.047 Uiso 1 1 calc R . .
C27 C 1.1519(3) 1.0072(3) 0.5969(2) 0.0301(6) Uani 1 1 d . . .
H27A H 1.2149 1.0712 0.5874 0.045 Uiso 1 1 calc R . .
H27B H 1.0653 1.0249 0.5731 0.045 Uiso 1 1 calc R . .
H27C H 1.1603 0.9329 0.5641 0.045 Uiso 1 1 calc R . .
C28 C 0.9981(2) 0.7238(2) 0.91980(17) 0.0204(5) Uani 1 1 d . . .
C29 C 1.1381(3) 0.7181(3) 0.97665(19) 0.0326(6) Uani 1 1 d . . .
H29A H 1.1362 0.6956 1.038 0.049 Uiso 1 1 calc R . .
H29B H 1.1915 0.7957 0.9834 0.049 Uiso 1 1 calc R . .
H29C H 1.1739 0.6593 0.9441 0.049 Uiso 1 1 calc R . .
C30 C 0.9116(3) 0.6047(2) 0.92097(18) 0.0281(6) Uani 1 1 d . . .
H30A H 0.824 0.6062 0.8848 0.042 Uiso 1 1 calc R . .
H30B H 0.9109 0.5934 0.9849 0.042 Uiso 1 1 calc R . .
H30C H 0.9452 0.5396 0.894 0.042 Uiso 1 1 calc R . .
C31 C 0.9474(3) 0.8252(3) 0.9690(2) 0.0349(7) Uani 1 1 d . . .
H31A H 0.859 0.8282 0.9356 0.052 Uiso 1 1 calc R . .
H31B H 1.0015 0.9009 0.9695 0.052 Uiso 1 1 calc R . .
H31C H 0.9501 0.8101 1.0327 0.052 Uiso 1 1 calc R . .
C51 C 0.4129(5) 0.2622(6) -0.0014(3) 0.0973(19) Uani 1 1 d . . .
H51A H 0.3396 0.2935 0.0125 0.146 Uiso 0.5 1 calc PR A 1
H51B H 0.4135 0.2709 -0.0657 0.146 Uiso 0.5 1 calc PR A 1
H51C H 0.4926 0.3059 0.04 0.146 Uiso 0.5 1 calc PR A 1
H51D H 0.4908 0.2867 -0.0213 0.146 Uiso 0.5 1 calc PR A 1
H51E H 0.417 0.3093 0.0569 0.146 Uiso 0.5 1 calc PR A 1
H51F H 0.3379 0.2743 -0.0488 0.146 Uiso 0.5 1 calc PR A 1
C52A C 0.4018(6) 0.1284(7) 0.0129(4) 0.0626(17) Uani 0.7 1 d P B 1
H52A H 0.3982 0.1213 0.0775 0.075 Uiso 0.7 1 calc PR B 1
H52B H 0.3194 0.0865 -0.0278 0.075 Uiso 0.7 1 calc PR B 1
C53A C 0.5086(8) 0.0649(7) -0.0058(4) 0.056(2) Uani 0.7 1 d P . 1
H53A H 0.5146 0.0737 -0.0697 0.067 Uiso 0.7 1 calc PR . 1
H53B H 0.591 0.1043 0.0367 0.067 Uiso 0.7 1 calc PR . 1
C52B C 0.4821(11) 0.1702(13) -0.0152(10) 0.052(3) Uani 0.3 1 d P B 2
H52C H 0.5729 0.2012 0.0165 0.062 Uiso 0.3 1 calc PR B 2
H52D H 0.4771 0.1603 -0.0822 0.062 Uiso 0.3 1 calc PR B 2
C53B C 0.4536(14) 0.0389(16) 0.0130(10) 0.047(4) Uani 0.3 1 d P . 2
H53C H 0.4624 0.0435 0.0804 0.056 Uiso 0.3 1 calc PR . 2
H53D H 0.3644 0.0025 -0.019 0.056 Uiso 0.3 1 calc PR . 2
H9 H 1.122(3) 0.528(2) 0.547(2) 0.020(7) Uiso 1 1 d . . .
H18 H 1.175(3) 0.864(2) 0.8472(19) 0.024(7) Uiso 1 1 d . . .
H4 H 0.428(3) 0.259(3) 0.629(2) 0.033(8) Uiso 1 1 d . . .
H16 H 0.919(3) 0.999(3) 0.668(2) 0.029(8) Uiso 1 1 d . . .
H8 H 0.422(3) 0.470(3) 0.645(2) 0.030(8) Uiso 1 1 d . . .
H13 H 1.036(3) 0.416(3) 0.6587(19) 0.020(7) Uiso 1 1 d . . .
H11 H 1.319(3) 0.687(3) 0.812(2) 0.027(8) Uiso 1 1 d . . .
H6 H 0.661(3) 0.389(3) 0.880(2) 0.029(8) Uiso 1 1 d . . .
H7 H 0.569(3) 0.558(3) 0.806(2) 0.029(8) Uiso 1 1 d . . .
H12 H 1.156(3) 0.511(3) 0.819(2) 0.032(8) Uiso 1 1 d . . .
H10 H 1.297(3) 0.700(3) 0.637(2) 0.037(9) Uiso 1 1 d . . .
H5 H 0.569(3) 0.201(3) 0.770(2) 0.036(8) Uiso 1 1 d . . .

loop_
_atom_site_aniso_label
_atom_site_aniso_U_11
_atom_site_aniso_U_22
_atom_site_aniso_U_33
_atom_site_aniso_U_23
_atom_site_aniso_U_13
_atom_site_aniso_U_12
Mo1 0.01571(10) 0.01197(10) 0.02406(12) 0.00032(8) 0.00795(8) 0.00065(7)
Mo2 0.01099(10) 0.01540(10) 0.01970(11) 0.00360(8) 0.00507(8) 0.00346(7)
P1 0.0125(3) 0.0128(3) 0.0181(3) 0.0014(2) 0.0044(2) 0.0018(2)
S1 0.0159(3) 0.0207(3) 0.0192(3) 0.0007(2) 0.0025(2) 0.0005(2)
O1 0.0310(11) 0.0321(11) 0.0420(12) 0.0154(9) 0.0141(9) 0.0156(9)
O2 0.0519(13) 0.0257(11) 0.0446(13) -0.0087(9) 0.0241(11) 0.0038(9)
O3 0.0311(10) 0.0249(10) 0.0279(11) -0.0020(8) 0.0011(8) 0.0043(8)
C1 0.0290(14) 0.0157(12) 0.0291(14) 0.0054(10) 0.0149(11) 0.0037(10)
C2 0.0270(14) 0.0187(13) 0.0362(15) 0.0011(11) 0.0134(12) -0.0002(10)
C3 0.0247(13) 0.0133(11) 0.0353(15) 0.0036(11) 0.0197(12) 0.0030(9)
C4 0.0230(14) 0.0411(17) 0.0404(18) -0.0150(14) 0.0173(13) -0.0151(13)
C5 0.0348(16) 0.0174(13) 0.058(2) 0.0071(13) 0.0320(15) 0.0020(11)
C6 0.0225(13) 0.0275(14) 0.0269(14) 0.0081(11) 0.0115(11) 0.0043(10)
C7 0.0220(12) 0.0192(13) 0.0290(14) 0.0030(11) 0.0136(11) 0.0036(10)
C8 0.0154(12) 0.0439(17) 0.0314(15) 0.0072(13) 0.0102(11) 0.0067(11)
C9 0.0190(12) 0.0246(13) 0.0294(15) -0.0018(11) 0.0099(11) 0.0078(10)
C10 0.0124(11) 0.0278(14) 0.0345(15) 0.0020(11) 0.0095(10) 0.0057(10)
C11 0.0172(12) 0.0362(16) 0.0291(14) 0.0000(12) 0.0014(11) 0.0143(11)
C12 0.0341(15) 0.0314(15) 0.0338(16) 0.0147(13) 0.0163(13) 0.0227(12)
C13 0.0226(13) 0.0178(13) 0.0433(17) 0.0047(12) 0.0153(12) 0.0096(10)
C14 0.0132(10) 0.0138(11) 0.0179(11) 0.0024(9) 0.0057(9) 0.0032(8)
C15 0.0131(10) 0.0134(11) 0.0199(11) 0.0026(9) 0.0053(9) 0.0034(8)
C16 0.0180(11) 0.0128(11) 0.0224(12) 0.0033(9) 0.0067(9) 0.0046(9)
C17 0.0134(11) 0.0144(11) 0.0216(12) 0.0000(9) 0.0069(9) -0.0001(8)
C18 0.0135(11) 0.0172(12) 0.0224(12) -0.0001(9) 0.0026(9) 0.0009(9)
C19 0.0148(11) 0.0147(11) 0.0203(12) 0.0018(9) 0.0037(9) 0.0034(9)
C20 0.0132(11) 0.0175(12) 0.0373(15) 0.0075(11) 0.0093(10) 0.0036(9)
C21 0.0161(11) 0.0175(12) 0.0380(15) 0.0046(11) 0.0124(11) 0.0033(9)
C22 0.0180(13) 0.060(2) 0.0495(19) 0.0309(17) 0.0051(13) 0.0117(13)
C23 0.0283(15) 0.0168(13) 0.096(3) -0.0011(15) 0.0340(17) 0.0042(11)
C24 0.0166(12) 0.0196(12) 0.0325(14) 0.0042(11) 0.0077(10) -0.0002(9)
C25 0.0298(15) 0.0246(15) 0.060(2) -0.0078(14) 0.0209(15) -0.0063(12)
C26 0.0162(12) 0.0349(16) 0.0422(17) 0.0086(13) 0.0077(12) -0.0020(11)
C27 0.0276(14) 0.0285(14) 0.0353(16) 0.0100(12) 0.0119(12) -0.0018(11)
C28 0.0188(12) 0.0209(12) 0.0203(12) 0.0019(10) 0.0032(10) 0.0021(9)
C29 0.0229(14) 0.0489(18) 0.0233(14) 0.0124(13) 0.0000(11) 0.0030(12)
C30 0.0321(15) 0.0289(14) 0.0202(13) 0.0076(11) 0.0038(11) -0.0033(11)
C31 0.0498(18) 0.0335(16) 0.0244(14) -0.0009(12) 0.0131(13) 0.0132(13)
C51 0.071(3) 0.153(6) 0.052(3) -0.030(3) 0.012(2) -0.006(4)
C52A 0.055(4) 0.093(5) 0.038(3) -0.002(3) 0.021(3) -0.007(4)
C53A 0.028(3) 0.110(7) 0.021(2) -0.007(3) 0.006(2) -0.011(4)
C52B 0.019(5) 0.062(8) 0.060(8) -0.005(7) -0.006(5) -0.008(5)
C53B 0.019(6) 0.083(13) 0.033(7) -0.006(7) 0.002(5) 0.005(7)

loop_
_atom_type_symbol
_atom_type_description
_atom_type_scat_dispersion_real
_atom_type_scat_dispersion_imag
_atom_type_scat_source
C C 0.0033 0.0016 'International Tables Vol C Tables 4.2.6.8 and 6.1.1.4'
H H 0 0 'International Tables Vol C Tables 4.2.6.8 and 6.1.1.4'
Mo Mo -1.6832 0.6857 'International Tables Vol C Tables 4.2.6.8 and 6.1.1.4'
O O 0.0106 0.006 'International Tables Vol C Tables 4.2.6.8 and 6.1.1.4'
P P 0.1023 0.0942 'International Tables Vol C Tables 4.2.6.8 and 6.1.1.4'
S S 0.1246 0.1234 'International Tables Vol C Tables 4.2.6.8 and 6.1.1.4'

loop_
_geom_angle_atom_site_label_1
_geom_angle_atom_site_label_2
_geom_angle_atom_site_label_3
_geom_angle
_geom_angle_site_symmetry_1
C1 Mo1 C2 77.72(11) .
C1 Mo1 C5 93.68(11) .
C2 Mo1 C5 102.21(11) .
C1 Mo1 C6 91.27(10) .
C2 Mo1 C6 136.21(10) .
C5 Mo1 C6 35.57(10) .
C1 Mo1 C4 126.20(12) .
C2 Mo1 C4 94.41(11) .
C5 Mo1 C4 35.43(12) .
C6 Mo1 C4 58.45(11) .
C1 Mo1 C7 120.92(10) .
C2 Mo1 C7 151.48(10) .
C5 Mo1 C7 58.31(9) .
C6 Mo1 C7 34.86(9) .
C4 Mo1 C7 57.41(10) .
C1 Mo1 C8 148.45(10) .
C2 Mo1 C8 119.34(11) .
C5 Mo1 C8 58.25(11) .
C6 Mo1 C8 57.73(10) .
C4 Mo1 C8 34.56(11) .
C7 Mo1 C8 34.04(9) .
C1 Mo1 P1 84.52(7) .
C2 Mo1 P1 104.02(8) .
C5 Mo1 P1 152.67(8) .
C6 Mo1 P1 117.11(7) .
C4 Mo1 P1 147.33(9) .
C7 Mo1 P1 99.45(7) .
C8 Mo1 P1 113.35(8) .
C1 Mo1 S1 121.48(7) .
C2 Mo1 S1 82.82(8) .
C5 Mo1 S1 144.55(9) .
C6 Mo1 S1 136.14(7) .
C4 Mo1 S1 109.77(9) .
C7 Mo1 S1 101.58(7) .
C8 Mo1 S1 88.42(7) .
P1 Mo1 S1 48.00(2) .
C3 Mo2 C19 117.71(9) .
C3 Mo2 C18 107.61(9) .
C19 Mo2 C18 36.98(8) .
C3 Mo2 C14 85.64(9) .
C19 Mo2 C14 38.12(8) .
C18 Mo2 C14 63.21(8) .
C3 Mo2 C11 130.56(10) .
C19 Mo2 C11 105.04(9) .
C18 Mo2 C11 91.50(9) .
C14 Mo2 C11 142.23(9) .
C3 Mo2 C10 95.35(10) .
C19 Mo2 C10 137.41(9) .
C18 Mo2 C10 110.45(9) .
C14 Mo2 C10 173.49(9) .
C11 Mo2 C10 35.56(10) .
C3 Mo2 C12 141.43(10) .
C19 Mo2 C12 99.53(9) .
C18 Mo2 C12 108.28(10) .
C14 Mo2 C12 123.39(9) .
C11 Mo2 C12 35.52(10) .
C10 Mo2 C12 58.87(10) .
C3 Mo2 C9 84.18(10) .
C19 Mo2 C9 157.44(9) .
C18 Mo2 C9 145.66(9) .
C14 Mo2 C9 151.11(9) .
C11 Mo2 C9 58.60(10) .
C10 Mo2 C9 35.29(9) .
C12 Mo2 C9 57.99(10) .
C3 Mo2 C13 108.59(10) .
C19 Mo2 C13 125.02(9) .
C18 Mo2 C13 142.94(10) .
C14 Mo2 C13 127.32(9) .
C11 Mo2 C13 58.44(10) .
C10 Mo2 C13 58.42(9) .
C12 Mo2 C13 34.68(10) .
C9 Mo2 C13 34.62(9) .
C3 Mo2 P1 84.55(7) .
C19 Mo2 P1 71.66(6) .
C18 Mo2 P1 105.65(6) .
C14 Mo2 P1 44.46(6) .
C11 Mo2 P1 134.31(8) .
C10 Mo2 P1 142.01(7) .
C12 Mo2 P1 98.94(8) .
C9 Mo2 P1 107.55(7) .
C13 Mo2 P1 85.51(7) .
C3 Mo2 C17 74.23(9) .
C19 Mo2 C17 62.51(8) .
C18 Mo2 C17 34.20(8) .
C14 Mo2 C17 67.38(8) .
C11 Mo2 C17 107.91(9) .
C10 Mo2 C17 106.67(9) .
C12 Mo2 C17 137.13(10) .
C9 Mo2 C17 134.35(8) .
C13 Mo2 C17 164.72(8) .
P1 Mo2 C17 109.76(5) .
C14 P1 S1 116.71(8) .
C14 P1 Mo2 64.04(7) .
S1 P1 Mo2 124.33(3) .
C14 P1 Mo1 140.54(8) .
S1 P1 Mo1 69.37(3) .
Mo2 P1 Mo1 148.05(3) .
P1 S1 Mo1 62.63(3) .
O1 C1 Mo1 178.6(2) .
O2 C2 Mo1 178.6(2) .
O3 C3 Mo2 176.1(2) .
C8 C4 C5 108.4(3) .
C8 C4 Mo1 75.13(15) .
C5 C4 Mo1 70.54(15) .
C8 C4 H4 123(2) .
C5 C4 H4 128(2) .
Mo1 C4 H4 120(2) .
C6 C5 C4 107.4(3) .
C6 C5 Mo1 72.79(15) .
C4 C5 Mo1 74.03(16) .
C6 C5 H5 130(2) .
C4 C5 H5 123(2) .
Mo1 C5 H5 121(2) .
C7 C6 C5 108.2(3) .
C7 C6 Mo1 75.28(15) .
C5 C6 Mo1 71.64(15) .
C7 C6 H6 128.6(19) .
C5 C6 H6 123.2(19) .
Mo1 C6 H6 119.7(19) .
C8 C7 C6 108.4(3) .
C8 C7 Mo1 73.86(15) .
C6 C7 Mo1 69.86(14) .
C8 C7 H7 128.8(19) .
C6 C7 H7 122.8(19) .
Mo1 C7 H7 122.4(18) .
C7 C8 C4 107.6(3) .
C7 C8 Mo1 72.11(14) .
C4 C8 Mo1 70.31(15) .
C7 C8 H8 128.8(19) .
C4 C8 H8 123.6(19) .
Mo1 C8 H8 121.7(19) .
C13 C9 C10 108.3(3) .
C13 C9 Mo2 73.21(14) .
C10 C9 Mo2 71.06(14) .
C13 C9 H9 125.3(17) .
C10 C9 H9 126.3(17) .
Mo2 C9 H9 124.3(17) .
C11 C10 C9 107.6(2) .
C11 C10 Mo2 72.12(14) .
C9 C10 Mo2 73.65(14) .
C11 C10 H10 125.3(19) .
C9 C10 H10 127.1(19) .
Mo2 C10 H10 121.7(19) .
C10 C11 C12 107.8(3) .
C10 C11 Mo2 72.33(14) .
C12 C11 Mo2 73.49(15) .
C10 C11 H11 127.1(17) .
C12 C11 H11 125.1(17) .
Mo2 C11 H11 119.7(17) .
C13 C12 C11 107.8(2) .
C13 C12 Mo2 73.32(15) .
C11 C12 Mo2 70.99(15) .
C13 C12 H12 126(2) .
C11 C12 H12 126(2) .
Mo2 C12 H12 120(2) .
C9 C13 C12 108.4(2) .
C9 C13 Mo2 72.17(14) .
C12 C13 Mo2 72.00(15) .
C9 C13 H13 123.0(17) .
C12 C13 H13 128.6(17) .
Mo2 C13 H13 121.9(17) .
C19 C14 C15 116.05(19) .
C19 C14 P1 112.90(16) .
C15 C14 P1 129.18(17) .
C19 C14 Mo2 68.69(12) .
C15 C14 Mo2 114.93(14) .
P1 C14 Mo2 71.50(8) .
C16 C15 C14 113.6(2) .
C16 C15 C20 122.8(2) .
C14 C15 C20 122.99(19) .
C15 C16 C17 119.1(2) .
C15 C16 H16 122.4(19) .
C17 C16 H16 117.9(19) .
C18 C17 C16 114.5(2) .
C18 C17 C24 119.6(2) .
C16 C17 C24 116.7(2) .
C18 C17 Mo2 64.21(13) .
C16 C17 Mo2 105.66(14) .
C24 C17 Mo2 125.51(15) .
C17 C18 C19 119.7(2) .
C17 C18 Mo2 81.58(14) .
C19 C18 Mo2 69.75(13) .
C17 C18 H18 119.9(17) .
C19 C18 H18 120.4(17) .
Mo2 C18 H18 117.4(17) .
C18 C19 C14 110.8(2) .
C18 C19 C28 120.3(2) .
C14 C19 C28 126.6(2) .
C18 C19 Mo2 73.27(14) .
C14 C19 Mo2 73.20(13) .
C28 C19 Mo2 134.45(16) .
C21 C20 C22 109.0(2) .
C21 C20 C15 111.45(19) .
C22 C20 C15 109.9(2) .
C21 C20 C23 108.1(2) .
C22 C20 C23 109.6(3) .
C15 C20 C23 108.8(2) .
C20 C21 H21A 109.5 .
C20 C21 H21B 109.5 .
H21A C21 H21B 109.5 .
C20 C21 H21C 109.5 .
H21A C21 H21C 109.5 .
H21B C21 H21C 109.5 .
C20 C22 H22A 109.5 .
C20 C22 H22B 109.5 .
H22A C22 H22B 109.5 .
C20 C22 H22C 109.5 .
H22A C22 H22C 109.5 .
H22B C22 H22C 109.5 .
C20 C23 H23A 109.5 .
C20 C23 H23B 109.5 .
H23A C23 H23B 109.5 .
C20 C23 H23C 109.5 .
H23A C23 H23C 109.5 .
H23B C23 H23C 109.5 .
C26 C24 C27 107.8(2) .
C26 C24 C17 113.4(2) .
C27 C24 C17 110.4(2) .
C26 C24 C25 107.9(2) .
C27 C24 C25 109.6(2) .
C17 C24 C25 107.7(2) .
C24 C25 H25A 109.5 .
C24 C25 H25B 109.5 .
H25A C25 H25B 109.5 .
C24 C25 H25C 109.5 .
H25A C25 H25C 109.5 .
H25B C25 H25C 109.5 .
C24 C26 H26A 109.5 .
C24 C26 H26B 109.5 .
H26A C26 H26B 109.5 .
C24 C26 H26C 109.5 .
H26A C26 H26C 109.5 .
H26B C26 H26C 109.5 .
C24 C27 H27A 109.5 .
C24 C27 H27B 109.5 .
H27A C27 H27B 109.5 .
C24 C27 H27C 109.5 .
H27A C27 H27C 109.5 .
H27B C27 H27C 109.5 .
C30 C28 C31 108.4(2) .
C30 C28 C19 113.3(2) .
C31 C28 C19 105.3(2) .
C30 C28 C29 108.4(2) .
C31 C28 C29 108.4(2) .
C19 C28 C29 112.8(2) .
C28 C29 H29A 109.5 .
C28 C29 H29B 109.5 .
H29A C29 H29B 109.5 .
C28 C29 H29C 109.5 .
H29A C29 H29C 109.5 .
H29B C29 H29C 109.5 .
C28 C30 H30A 109.5 .
C28 C30 H30B 109.5 .
H30A C30 H30B 109.5 .
C28 C30 H30C 109.5 .
H30A C30 H30C 109.5 .
H30B C30 H30C 109.5 .
C28 C31 H31A 109.5 .
C28 C31 H31B 109.5 .
H31A C31 H31B 109.5 .
C28 C31 H31C 109.5 .
H31A C31 H31C 109.5 .
H31B C31 H31C 109.5 .
C52B C51 C52A 44.1(6) .
C52B C51 H51A 153.3 .
C52A C51 H51A 109.5 .
C52B C51 H51B 82.3 .
C52A C51 H51B 109.5 .
H51A C51 H51B 109.5 .
C52B C51 H51C 87.6 .
C52A C51 H51C 109.5 .
H51A C51 H51C 109.5 .
H51B C51 H51C 109.5 .
C52B C51 H51D 65.5 .
C52A C51 H51D 109.5 .
H51A C51 H51D 141.1 .
H51B C51 H51D 56.3 .
H51C C51 H51D 56.3 .
C52B C51 H51E 127.7 .
C52A C51 H51E 109.5 .
H51A C51 H51E 56.3 .
H51B C51 H51E 141.1 .
H51C C51 H51E 56.3 .
H51D C51 H51E 109.5 .
C52B C51 H51F 121.4 .
C52A C51 H51F 109.5 .
H51A C51 H51F 56.3 .
H51B C51 H51F 56.3 .
H51C C51 H51F 141.1 .
H51D C51 H51F 109.5 .
H51E C51 H51F 109.5 .
C53A C52A C51 116.6(5) .
C53A C52A H52A 108.1 .
C51 C52A H52A 108.1 .
C53A C52A H52B 108.1 .
C51 C52A H52B 108.1 .
H52A C52A H52B 107.3 .
C53A C53A C52A 114.7(9) 2_655
C53A C53A H53A 108.6 2_655
C52A C53A H53A 108.6 .
C53A C53A H53B 108.6 2_655
C52A C53A H53B 108.6 .
H53A C53A H53B 107.6 .
C51 C52B C53B 125.1(11) .
C51 C52B H52C 106 .
C53B C52B H52C 106 .
C51 C52B H52D 106 .
C53B C52B H52D 106 .
H52C C52B H52D 106.3 .
C53B C53B C52B 111(2) 2_655
C53B C53B H53C 109.4 2_655
C52B C53B H53C 109.4 .
C53B C53B H53D 109.4 2_655
C52B C53B H53D 109.4 .
H53C C53B H53D 108 .

loop_
_geom_bond_atom_site_label_1
_geom_bond_atom_site_label_2
_geom_bond_distance
_geom_bond_site_symmetry_2
Mo1 C1 1.951(3) .
Mo1 C2 1.959(3) .
Mo1 C5 2.294(3) .
Mo1 C6 2.309(3) .
Mo1 C4 2.339(3) .
Mo1 C7 2.379(2) .
Mo1 C8 2.401(3) .
Mo1 P1 2.4337(8) .
Mo1 S1 2.5646(8) .
Mo2 C3 2.001(3) .
Mo2 C19 2.228(2) .
Mo2 C18 2.275(2) .
Mo2 C14 2.290(2) .
Mo2 C11 2.314(3) .
Mo2 C10 2.317(2) .
Mo2 C12 2.347(3) .
Mo2 C9 2.350(2) .
Mo2 C13 2.364(3) .
Mo2 P1 2.4152(8) .
Mo2 C17 2.499(2) .
P1 C14 1.784(2) .
P1 S1 2.0365(9) .
O1 C1 1.158(3) .
O2 C2 1.149(3) .
O3 C3 1.101(3) .
C4 C8 1.409(4) .
C4 C5 1.410(5) .
C4 H4 0.87(3) .
C5 C6 1.406(4) .
C5 H5 0.91(3) .
C6 C7 1.406(4) .
C6 H6 0.91(3) .
C7 C8 1.399(4) .
C7 H7 0.91(3) .
C8 H8 0.91(3) .
C9 C13 1.403(4) .
C9 C10 1.415(4) .
C9 H9 0.92(3) .
C10 C11 1.414(4) .
C10 H10 0.95(3) .
C11 C12 1.422(4) .
C11 H11 0.97(3) .
C12 C13 1.404(4) .
C12 H12 0.84(3) .
C13 H13 0.90(3) .
C14 C19 1.477(3) .
C14 C15 1.497(3) .
C15 C16 1.336(3) .
C15 C20 1.534(3) .
C16 C17 1.490(3) .
C16 H16 0.91(3) .
C17 C18 1.420(3) .
C17 C24 1.537(3) .
C18 C19 1.429(3) .
C18 H18 0.94(3) .
C19 C28 1.537(3) .
C20 C21 1.527(3) .
C20 C22 1.532(4) .
C20 C23 1.535(4) .
C21 H21A 0.96 .
C21 H21B 0.96 .
C21 H21C 0.96 .
C22 H22A 0.96 .
C22 H22B 0.96 .
C22 H22C 0.96 .
C23 H23A 0.96 .
C23 H23B 0.96 .
C23 H23C 0.96 .
C24 C26 1.525(4) .
C24 C27 1.528(4) .
C24 C25 1.538(4) .
C25 H25A 0.96 .
C25 H25B 0.96 .
C25 H25C 0.96 .
C26 H26A 0.96 .
C26 H26B 0.96 .
C26 H26C 0.96 .
C27 H27A 0.96 .
C27 H27B 0.96 .
C27 H27C 0.96 .
C28 C30 1.525(3) .
C28 C31 1.534(4) .
C28 C29 1.538(3) .
C29 H29A 0.96 .
C29 H29B 0.96 .
C29 H29C 0.96 .
C30 H30A 0.96 .
C30 H30B 0.96 .
C30 H30C 0.96 .
C31 H31A 0.96 .
C31 H31B 0.96 .
C31 H31C 0.96 .
C51 C52B 1.383(15) .
C51 C52A 1.532(9) .
C51 H51A 0.96 .
C51 H51B 0.96 .
C51 H51C 0.96 .
C51 H51D 0.96 .
C51 H51E 0.96 .
C51 H51F 0.96 .
C52A C53A 1.495(10) .
C52A H52A 0.97 .
C52A H52B 0.97 .
C53A C53A 1.479(15) 2_655
C53A H53A 0.97 .
C53A H53B 0.97 .
C52B C53B 1.58(2) .
C52B H52C 0.97 .
C52B H52D 0.97 .
C53B C53B 1.51(3) 2_655
C53B H53C 0.97 .
C53B H53D 0.97 .
